data_4120727
loop_
_publ_author_name
'Gyeongshin Choi'
'Hayato Tsurugi'
'Kazushi Mashima'

_publ_section_title
;
 Hemilabile N-Xylyl-N'-methylperimidine Carbene Iridium Complexes as
 Catalysts for C-H Activation and Dehydrogenative Silylation: Dual Role of
 N-Xylyl Moiety for ortho-C-H Bond Activation and Reductive Bond Cleavage
;
_journal_name_full 'Journal of the American Chemical Society'
_journal_page_first 13149
_journal_page_last 13161
_journal_paper_doi 10.1021/ja406519u
_journal_volume 135
_journal_year 2013
_chemical_formula_moiety 'C33 H28 Ir N3 O2'
_chemical_formula_sum 'C33 H28 Ir N3 O2'
_chemical_formula_weight 690.78
_chemical_name_common 2d
_chemical_name_systematic
; 
 ? 
;
_space_group_IT_number 2
_symmetry_cell_setting triclinic
_symmetry_Int_Tables_number 2
_symmetry_space_group_name_Hall '-P 1'
_symmetry_space_group_name_H-M 'P -1'
_atom_sites_solution_hydrogens geom
_atom_sites_solution_primary direct
_atom_sites_solution_secondary difmap
_audit_creation_method SHELXL-97
_cell_angle_alpha 88.412(13)
_cell_angle_beta 69.551(9)
_cell_angle_gamma 68.197(8)
_cell_formula_units_Z 2
_cell_length_a 9.5643(2)
_cell_length_b 12.4270(3)
_cell_length_c 12.5613(6)
_cell_measurement_reflns_used 3404
_cell_measurement_temperature 113(2)
_cell_measurement_theta_max 27.47
_cell_measurement_theta_min 3.36
_cell_volume 1289.86(15)
_computing_cell_refinement CrystalClear
_computing_data_collection 'CrystalClear (Rigaku Inc., 2007)'
_computing_data_reduction CrystalClear
_computing_molecular_graphics 'CrystalStructure 4.0'
_computing_publication_material 'CrystalStructure 4.0 (Rigaku, 2010)'
_computing_structure_refinement 'SHELXL-97 (Sheldrick, 1997)'
_computing_structure_solution 'SHELXS-97 (Sheldrick, 1990)'
_diffrn_ambient_temperature 113(2)
_diffrn_detector_area_resol_mean 7.314
_diffrn_measured_fraction_theta_full 0.962
_diffrn_measured_fraction_theta_max 0.962
_diffrn_measurement_device_type 'Rigaku Mercury70'
_diffrn_measurement_method \w
_diffrn_radiation_monochromator graphite
_diffrn_radiation_source 'fine-focus sealed tube'
_diffrn_radiation_type MoK\a
_diffrn_radiation_wavelength 0.71075
_diffrn_reflns_av_R_equivalents 0.0373
_diffrn_reflns_av_sigmaI/netI 0.0568
_diffrn_reflns_limit_h_max 11
_diffrn_reflns_limit_h_min -12
_diffrn_reflns_limit_k_max 16
_diffrn_reflns_limit_k_min -16
_diffrn_reflns_limit_l_max 16
_diffrn_reflns_limit_l_min -16
_diffrn_reflns_number 12145
_diffrn_reflns_theta_full 27.54
_diffrn_reflns_theta_max 27.54
_diffrn_reflns_theta_min 3.36
_exptl_absorpt_coefficient_mu 5.213
_exptl_absorpt_correction_T_max 0.7806
_exptl_absorpt_correction_T_min 0.3038
_exptl_absorpt_correction_type multi-scan
_exptl_absorpt_process_details 'REQAB (Rigaku, 1998)'
_exptl_crystal_colour yellow
_exptl_crystal_density_diffrn 1.779
_exptl_crystal_description block
_exptl_crystal_F_000 680
_exptl_crystal_size_max 0.30
_exptl_crystal_size_mid 0.10
_exptl_crystal_size_min 0.05
_refine_diff_density_max 6.210
_refine_diff_density_min -2.144
_refine_diff_density_rms 0.186
_refine_ls_extinction_method none
_refine_ls_goodness_of_fit_ref 1.147
_refine_ls_hydrogen_treatment mixed
_refine_ls_matrix_type full
_refine_ls_number_parameters 356
_refine_ls_number_reflns 5732
_refine_ls_number_restraints 0
_refine_ls_restrained_S_all 1.147
_refine_ls_R_factor_all 0.0493
_refine_ls_R_factor_gt 0.0464
_refine_ls_shift/su_max 0.000
_refine_ls_shift/su_mean 0.000
_refine_ls_structure_factor_coef Fsqd
_refine_ls_weighting_details 'calc w=1/[\s^2^(Fo^2^)+(0.0245P)^2^+7.6655P] where P=(Fo^2^+2Fc^2^)/3'
_refine_ls_weighting_scheme calc
_refine_ls_wR_factor_gt 0.0989
_refine_ls_wR_factor_ref 0.1018
_reflns_number_gt 5397
_reflns_number_total 5956
_reflns_threshold_expression >2sigma(I)
_cod_data_source_file ja406519u_si_001_07.cif
_cod_data_source_block 2d
_cod_original_cell_volume 1289.86(7)
_cod_database_code 4120727

loop_
_symmetry_equiv_pos_as_xyz
'x, y, z'
'-x, -y, -z'

loop_
_atom_site_label
_atom_site_type_symbol
_atom_site_fract_x
_atom_site_fract_y
_atom_site_fract_z
_atom_site_U_iso_or_equiv
_atom_site_adp_type
_atom_site_occupancy
_atom_site_symmetry_multiplicity
_atom_site_calc_flag
_atom_site_refinement_flags
Ir1 Ir 0.04548(3) 0.387408(18) 0.248413(18) 0.02108(9) Uani 1 1 d .
O1 O -0.1982(5) 0.4715(4) 0.2380(3) 0.0242(9) Uani 1 1 d .
O2 O -0.1453(5) 0.5456(4) 0.3690(4) 0.0254(9) Uani 1 1 d .
N1 N -0.0758(6) 0.2718(4) 0.4522(4) 0.0196(10) Uani 1 1 d .
N2 N -0.0035(6) 0.1733(4) 0.2744(4) 0.0193(10) Uani 1 1 d .
N3 N 0.1179(6) 0.5165(4) 0.1600(4) 0.0200(10) Uani 1 1 d .
C1 C -0.0180(7) 0.2677(5) 0.3377(5) 0.0186(11) Uani 1 1 d .
C2 C -0.0737(8) 0.3627(5) 0.5238(5) 0.0277(13) Uani 1 1 d .
H2A H -0.1846 0.4109 0.5735 0.033 Uiso 1 1 calc R
H2B H -0.0251 0.4119 0.4746 0.033 Uiso 1 1 calc R
H2C H -0.0099 0.3259 0.5708 0.033 Uiso 1 1 calc R
C3 C -0.1367(7) 0.1898(5) 0.5103(5) 0.0213(11) Uani 1 1 d .
C4 C -0.1870(7) 0.1923(5) 0.6280(5) 0.0241(12) Uani 1 1 d .
H4 H -0.1722 0.2448 0.6725 0.029 Uiso 1 1 calc R
C5 C -0.2605(8) 0.1157(6) 0.6806(5) 0.0294(14) Uani 1 1 d .
H5 H -0.2942 0.1168 0.7614 0.035 Uiso 1 1 calc R
C6 C -0.2851(7) 0.0398(5) 0.6199(5) 0.0275(13) Uani 1 1 d .
H6 H -0.3381 -0.0090 0.6587 0.033 Uiso 1 1 calc R
C7 C -0.2313(7) 0.0335(5) 0.4983(5) 0.0256(13) Uani 1 1 d .
C8 C -0.2545(8) -0.0415(5) 0.4291(6) 0.0291(14) Uani 1 1 d .
H8 H -0.3057 -0.0926 0.4640 0.035 Uiso 1 1 calc R
C9 C -0.2044(8) -0.0414(6) 0.3133(6) 0.0303(14) Uani 1 1 d .
H9 H -0.2235 -0.0911 0.2687 0.036 Uiso 1 1 calc R
C10 C -0.1238(8) 0.0323(5) 0.2585(5) 0.0259(13) Uani 1 1 d .
H10 H -0.0922 0.0336 0.1780 0.031 Uiso 1 1 calc R
C11 C -0.0918(7) 0.1017(5) 0.3223(5) 0.0213(11) Uani 1 1 d .
C12 C -0.1502(7) 0.1072(5) 0.4432(5) 0.0193(11) Uani 1 1 d .
C13 C 0.1096(7) 0.1558(5) 0.1576(5) 0.0190(11) Uani 1 1 d .
C14 C 0.1576(7) 0.2505(5) 0.1249(5) 0.0233(12) Uani 1 1 d .
C15 C 0.2721(7) 0.2352(5) 0.0143(5) 0.0212(11) Uani 1 1 d .
C16 C 0.3347(7) 0.1312(5) -0.0572(5) 0.0257(13) Uani 1 1 d .
H16 H 0.4081 0.1244 -0.1332 0.031 Uiso 1 1 calc R
C17 C 0.2919(7) 0.0364(5) -0.0198(5) 0.0241(12) Uani 1 1 d .
C18 C 0.1773(8) 0.0506(5) 0.0889(5) 0.0245(12) Uani 1 1 d .
H18 H 0.1452 -0.0118 0.1163 0.029 Uiso 1 1 calc R
C19 C 0.2522(7) 0.3525(5) 0.2745(5) 0.0205(11) Uani 1 1 d .
C20 C 0.3344(7) 0.4274(5) 0.2279(5) 0.0225(12) Uani 1 1 d .
C21 C 0.2559(7) 0.5196(5) 0.1667(5) 0.0207(11) Uani 1 1 d .
C22 C -0.2430(8) 0.5482(5) 0.3222(5) 0.0288(13) Uani 1 1 d .
C23 C -0.4126(9) 0.6391(7) 0.3652(7) 0.0442(19) Uani 1 1 d .
H23A H -0.4092 0.7168 0.3678 0.053 Uiso 1 1 calc R
H23B H -0.4719 0.6259 0.4421 0.053 Uiso 1 1 calc R
H23C H -0.4672 0.6339 0.3136 0.053 Uiso 1 1 calc R
C24 C 0.3217(7) 0.2664(5) 0.3360(5) 0.0243(12) Uani 1 1 d .
H24 H 0.2700 0.2150 0.3693 0.029 Uiso 1 1 calc R
C25 C 0.4655(7) 0.2549(5) 0.3493(5) 0.0267(13) Uani 1 1 d .
H25 H 0.5099 0.1962 0.3916 0.032 Uiso 1 1 calc R
C26 C 0.5444(7) 0.3288(6) 0.3012(5) 0.0270(13) Uani 1 1 d .
H26 H 0.6420 0.3206 0.3108 0.032 Uiso 1 1 calc R
C27 C 0.4796(7) 0.4143(5) 0.2392(5) 0.0257(13) Uani 1 1 d .
H27 H 0.5339 0.4638 0.2045 0.031 Uiso 1 1 calc R
C28 C 0.3119(8) 0.6032(6) 0.1167(5) 0.0299(14) Uani 1 1 d .
H28 H 0.4075 0.6057 0.1217 0.036 Uiso 1 1 calc R
C29 C 0.2296(9) 0.6829(6) 0.0593(6) 0.0345(15) Uani 1 1 d .
H29 H 0.2694 0.7395 0.0233 0.041 Uiso 1 1 calc R
C30 C 0.0897(9) 0.6802(6) 0.0544(6) 0.0372(16) Uani 1 1 d .
H30 H 0.0304 0.7353 0.0163 0.045 Uiso 1 1 calc R
C31 C 0.0374(8) 0.5955(5) 0.1061(6) 0.0301(14) Uani 1 1 d .
H31 H -0.0595 0.5934 0.1032 0.036 Uiso 1 1 calc R
C32 C 0.3445(8) 0.3238(6) -0.0339(5) 0.0284(14) Uani 1 1 d .
H32A H 0.4270 0.2922 -0.1104 0.034 Uiso 1 1 calc R
H32B H 0.3942 0.3407 0.0163 0.034 Uiso 1 1 calc R
H32C H 0.2592 0.3958 -0.0389 0.034 Uiso 1 1 calc R
C33 C 0.3752(9) -0.0783(6) -0.0944(5) 0.0318(14) Uani 1 1 d .
H33A H 0.2963 -0.1131 -0.0880 0.038 Uiso 1 1 calc R
H33B H 0.4605 -0.1310 -0.0696 0.038 Uiso 1 1 calc R
H33C H 0.4230 -0.0658 -0.1741 0.038 Uiso 1 1 calc R

loop_
_atom_site_aniso_label
_atom_site_aniso_U_11
_atom_site_aniso_U_22
_atom_site_aniso_U_33
_atom_site_aniso_U_23
_atom_site_aniso_U_13
_atom_site_aniso_U_12
Ir1 0.02186(14) 0.02088(13) 0.02100(13) 0.00056(9) -0.00679(10) -0.00962(10)
O1 0.021(2) 0.029(2) 0.026(2) 0.0008(17) -0.0094(17) -0.0111(18)
O2 0.023(2) 0.023(2) 0.028(2) -0.0066(17) -0.0092(18) -0.0069(18)
N1 0.021(2) 0.022(2) 0.017(2) 0.0016(18) -0.0062(19) -0.010(2)
N2 0.023(2) 0.019(2) 0.017(2) 0.0009(18) -0.0081(19) -0.0078(19)
N3 0.021(2) 0.017(2) 0.021(2) 0.0044(18) -0.0063(19) -0.0082(19)
C1 0.013(3) 0.021(3) 0.019(3) 0.000(2) -0.008(2) -0.001(2)
C2 0.032(3) 0.028(3) 0.024(3) -0.002(2) -0.009(3) -0.014(3)
C3 0.017(3) 0.023(3) 0.022(3) 0.005(2) -0.009(2) -0.005(2)
C4 0.024(3) 0.026(3) 0.019(3) 0.004(2) -0.009(2) -0.006(2)
C5 0.028(3) 0.030(3) 0.022(3) 0.006(2) -0.005(3) -0.006(3)
C6 0.021(3) 0.022(3) 0.028(3) 0.010(2) 0.000(2) -0.004(2)
C7 0.024(3) 0.020(3) 0.032(3) 0.012(2) -0.007(3) -0.010(2)
C8 0.024(3) 0.024(3) 0.042(4) 0.010(3) -0.011(3) -0.012(3)
C9 0.033(4) 0.034(3) 0.039(4) 0.014(3) -0.020(3) -0.024(3)
C10 0.030(3) 0.024(3) 0.026(3) 0.001(2) -0.012(3) -0.010(3)
C11 0.021(3) 0.017(3) 0.027(3) 0.005(2) -0.009(2) -0.008(2)
C12 0.017(3) 0.021(3) 0.021(3) 0.007(2) -0.009(2) -0.007(2)
C13 0.022(3) 0.021(3) 0.016(2) 0.003(2) -0.007(2) -0.011(2)
C14 0.025(3) 0.026(3) 0.018(3) -0.004(2) -0.006(2) -0.011(2)
C15 0.023(3) 0.026(3) 0.017(3) 0.002(2) -0.006(2) -0.014(2)
C16 0.022(3) 0.031(3) 0.022(3) -0.004(2) -0.008(2) -0.007(3)
C17 0.024(3) 0.023(3) 0.021(3) 0.000(2) -0.008(2) -0.005(2)
C18 0.029(3) 0.022(3) 0.022(3) 0.004(2) -0.011(2) -0.009(3)
C19 0.022(3) 0.025(3) 0.016(2) -0.003(2) -0.003(2) -0.013(2)
C20 0.025(3) 0.021(3) 0.024(3) -0.001(2) -0.010(2) -0.010(2)
C21 0.022(3) 0.022(3) 0.017(3) -0.002(2) -0.002(2) -0.012(2)
C22 0.030(3) 0.022(3) 0.031(3) 0.000(2) -0.011(3) -0.006(3)
C23 0.031(4) 0.039(4) 0.049(4) -0.014(3) -0.016(3) 0.003(3)
C24 0.025(3) 0.022(3) 0.023(3) 0.000(2) -0.008(2) -0.007(2)
C25 0.026(3) 0.024(3) 0.026(3) -0.004(2) -0.011(3) -0.004(3)
C26 0.018(3) 0.035(3) 0.028(3) -0.004(3) -0.007(2) -0.010(3)
C27 0.024(3) 0.024(3) 0.028(3) -0.003(2) -0.006(2) -0.011(3)
C28 0.031(4) 0.032(3) 0.029(3) 0.003(3) -0.006(3) -0.018(3)
C29 0.040(4) 0.033(4) 0.036(4) 0.011(3) -0.012(3) -0.023(3)
C30 0.045(4) 0.036(4) 0.036(4) 0.017(3) -0.016(3) -0.022(3)
C31 0.031(4) 0.026(3) 0.037(4) 0.007(3) -0.014(3) -0.014(3)
C32 0.033(3) 0.033(3) 0.020(3) -0.002(2) -0.001(2) -0.021(3)
C33 0.041(4) 0.028(3) 0.022(3) 0.001(2) -0.006(3) -0.013(3)

loop_
_atom_type_symbol
_atom_type_description
_atom_type_scat_dispersion_real
_atom_type_scat_dispersion_imag
_atom_type_scat_source
C C 0.0033 0.0016 'International Tables Vol C Tables 4.2.6.8 and 6.1.1.4'
H H 0.0000 0.0000 'International Tables Vol C Tables 4.2.6.8 and 6.1.1.4'
Ir Ir -1.4442 7.9887 'International Tables Vol C Tables 4.2.6.8 and 6.1.1.4'
N N 0.0061 0.0033 'International Tables Vol C Tables 4.2.6.8 and 6.1.1.4'
O O 0.0106 0.0060 'International Tables Vol C Tables 4.2.6.8 and 6.1.1.4'

loop_
_geom_angle_atom_site_label_1
_geom_angle_atom_site_label_2
_geom_angle_atom_site_label_3
_geom_angle
C1 Ir1 C19 97.3(2)
C1 Ir1 C14 80.1(2)
C19 Ir1 C14 90.2(2)
C1 Ir1 N3 176.95(19)
C19 Ir1 N3 80.3(2)
C14 Ir1 N3 101.7(2)
C1 Ir1 O1 91.05(19)
C19 Ir1 O1 165.43(19)
C14 Ir1 O1 103.0(2)
N3 Ir1 O1 90.93(17)
C1 Ir1 O2 97.60(19)
C19 Ir1 O2 107.99(18)
C14 Ir1 O2 161.8(2)
N3 Ir1 O2 81.46(17)
O1 Ir1 O2 58.84(15)
C1 Ir1 C22 94.9(2)
C19 Ir1 C22 136.8(2)
C14 Ir1 C22 132.7(2)
N3 Ir1 C22 85.7(2)
O1 Ir1 C22 29.74(17)
O2 Ir1 C22 29.10(17)
C22 O1 Ir1 91.0(4)
C22 O2 Ir1 90.5(3)
C1 N1 C3 123.3(5)
C1 N1 C2 120.0(5)
C3 N1 C2 116.7(5)
C1 N2 C11 121.9(5)
C1 N2 C13 112.8(5)
C11 N2 C13 125.4(4)
C31 N3 C21 119.5(5)
C31 N3 Ir1 126.1(4)
C21 N3 Ir1 114.3(4)
N1 C1 N2 117.9(5)
N1 C1 Ir1 126.5(4)
N2 C1 Ir1 115.6(4)
N1 C2 H2A 109.5
N1 C2 H2B 109.5
H2A C2 H2B 109.5
N1 C2 H2C 109.5
H2A C2 H2C 109.5
H2B C2 H2C 109.5
C4 C3 C12 120.7(5)
C4 C3 N1 122.0(5)
C12 C3 N1 117.2(5)
C3 C4 C5 118.8(6)
C3 C4 H4 120.6
C5 C4 H4 120.6
C6 C5 C4 122.3(6)
C6 C5 H5 118.8
C4 C5 H5 118.8
C5 C6 C7 120.2(6)
C5 C6 H6 119.9
C7 C6 H6 119.9
C8 C7 C6 123.7(6)
C8 C7 C12 118.2(6)
C6 C7 C12 118.2(6)
C9 C8 C7 121.1(6)
C9 C8 H8 119.5
C7 C8 H8 119.5
C8 C9 C10 120.7(6)
C8 C9 H9 119.7
C10 C9 H9 119.7
C11 C10 C9 119.8(6)
C11 C10 H10 120.1
C9 C10 H10 120.1
C10 C11 C12 120.2(5)
C10 C11 N2 123.8(5)
C12 C11 N2 116.0(5)
C3 C12 C11 120.4(5)
C3 C12 C7 119.5(5)
C11 C12 C7 119.9(5)
C18 C13 C14 123.1(5)
C18 C13 N2 122.3(5)
C14 C13 N2 114.2(5)
C15 C14 C13 116.1(5)
C15 C14 Ir1 130.7(5)
C13 C14 Ir1 113.2(4)
C16 C15 C14 120.8(5)
C16 C15 C32 115.3(5)
C14 C15 C32 123.9(5)
C15 C16 C17 121.7(6)
C15 C16 H16 119.1
C17 C16 H16 119.1
C18 C17 C16 118.1(5)
C18 C17 C33 121.6(6)
C16 C17 C33 120.2(5)
C13 C18 C17 120.0(6)
C13 C18 H18 120.0
C17 C18 H18 120.0
C24 C19 C20 116.7(5)
C24 C19 Ir1 128.0(4)
C20 C19 Ir1 115.3(4)
C27 C20 C19 122.1(6)
C27 C20 C21 122.4(5)
C19 C20 C21 115.6(5)
N3 C21 C28 119.9(6)
N3 C21 C20 114.4(5)
C28 C21 C20 125.7(6)
O2 C22 O1 119.6(6)
O2 C22 C23 120.6(6)
O1 C22 C23 119.8(6)
O2 C22 Ir1 60.4(3)
O1 C22 Ir1 59.2(3)
C23 C22 Ir1 178.4(5)
C22 C23 H23A 109.5
C22 C23 H23B 109.5
H23A C23 H23B 109.5
C22 C23 H23C 109.5
H23A C23 H23C 109.5
H23B C23 H23C 109.5
C25 C24 C19 121.2(6)
C25 C24 H24 119.4
C19 C24 H24 119.4
C26 C25 C24 120.8(6)
C26 C25 H25 119.6
C24 C25 H25 119.6
C27 C26 C25 119.5(6)
C27 C26 H26 120.2
C25 C26 H26 120.2
C26 C27 C20 119.8(6)
C26 C27 H27 120.1
C20 C27 H27 120.1
C29 C28 C21 120.2(6)
C29 C28 H28 119.9
C21 C28 H28 119.9
C30 C29 C28 119.5(6)
C30 C29 H29 120.2
C28 C29 H29 120.2
C29 C30 C31 118.4(7)
C29 C30 H30 120.8
C31 C30 H30 120.8
N3 C31 C30 122.5(6)
N3 C31 H31 118.8
C30 C31 H31 118.8
C15 C32 H32A 109.5
C15 C32 H32B 109.5
H32A C32 H32B 109.5
C15 C32 H32C 109.5
H32A C32 H32C 109.5
H32B C32 H32C 109.5
C17 C33 H33A 109.5
C17 C33 H33B 109.5
H33A C33 H33B 109.5
C17 C33 H33C 109.5
H33A C33 H33C 109.5
H33B C33 H33C 109.5

loop_
_geom_bond_atom_site_label_1
_geom_bond_atom_site_label_2
_geom_bond_distance
Ir1 C1 1.985(6)
Ir1 C19 2.003(6)
Ir1 C14 2.020(6)
Ir1 N3 2.116(5)
Ir1 O1 2.222(4)
Ir1 O2 2.249(4)
Ir1 C22 2.586(6)
O1 C22 1.283(7)
O2 C22 1.258(8)
N1 C1 1.343(7)
N1 C3 1.418(7)
N1 C2 1.474(7)
N2 C1 1.371(7)
N2 C11 1.429(7)
N2 C13 1.451(7)
N3 C31 1.334(8)
N3 C21 1.367(7)
C2 H2A 0.9800
C2 H2B 0.9800
C2 H2C 0.9800
C3 C4 1.383(8)
C3 C12 1.416(8)
C4 C5 1.405(9)
C4 H4 0.9500
C5 C6 1.362(9)
C5 H5 0.9500
C6 C7 1.426(8)
C6 H6 0.9500
C7 C8 1.415(9)
C7 C12 1.427(8)
C8 C9 1.364(9)
C8 H8 0.9500
C9 C10 1.424(9)
C9 H9 0.9500
C10 C11 1.373(8)
C10 H10 0.9500
C11 C12 1.417(8)
C13 C18 1.385(8)
C13 C14 1.416(8)
C14 C15 1.401(8)
C15 C16 1.397(8)
C15 C32 1.514(8)
C16 C17 1.402(9)
C16 H16 0.9500
C17 C18 1.386(8)
C17 C33 1.501(8)
C18 H18 0.9500
C19 C24 1.403(8)
C19 C20 1.421(8)
C20 C27 1.394(8)
C20 C21 1.478(8)
C21 C28 1.379(8)
C22 C23 1.503(9)
C23 H23A 0.9800
C23 H23B 0.9800
C23 H23C 0.9800
C24 C25 1.398(8)
C24 H24 0.9500
C25 C26 1.394(9)
C25 H25 0.9500
C26 C27 1.386(9)
C26 H26 0.9500
C27 H27 0.9500
C28 C29 1.378(10)
C28 H28 0.9500
C29 C30 1.374(10)
C29 H29 0.9500
C30 C31 1.381(9)
C30 H30 0.9500
C31 H31 0.9500
C32 H32A 0.9800
C32 H32B 0.9800
C32 H32C 0.9800
C33 H33A 0.9800
C33 H33B 0.9800
C33 H33C 0.9800

loop_
_geom_torsion_atom_site_label_1
_geom_torsion_atom_site_label_2
_geom_torsion_atom_site_label_3
_geom_torsion_atom_site_label_4
_geom_torsion
C1 Ir1 O1 C22 98.0(4)
C19 Ir1 O1 C22 -27.1(9)
C14 Ir1 O1 C22 178.1(4)
N3 Ir1 O1 C22 -79.7(4)
O2 Ir1 O1 C22 -0.2(4)
C1 Ir1 O2 C22 -86.4(4)
C19 Ir1 O2 C22 173.4(4)
C14 Ir1 O2 C22 -5.1(8)
N3 Ir1 O2 C22 96.5(4)
O1 Ir1 O2 C22 0.2(4)
C1 Ir1 N3 C31 -141(3)
C19 Ir1 N3 C31 -179.3(5)
C14 Ir1 N3 C31 92.5(5)
O1 Ir1 N3 C31 -11.0(5)
O2 Ir1 N3 C31 -69.3(5)
C22 Ir1 N3 C31 -40.3(5)
C1 Ir1 N3 C21 35(4)
C19 Ir1 N3 C21 -3.2(4)
C14 Ir1 N3 C21 -91.4(4)
O1 Ir1 N3 C21 165.1(4)
O2 Ir1 N3 C21 106.8(4)
C22 Ir1 N3 C21 135.8(4)
C3 N1 C1 N2 -6.4(8)
C2 N1 C1 N2 171.9(5)
C3 N1 C1 Ir1 172.2(4)
C2 N1 C1 Ir1 -9.5(7)
C11 N2 C1 N1 20.3(8)
C13 N2 C1 N1 -159.2(5)
C11 N2 C1 Ir1 -158.5(4)
C13 N2 C1 Ir1 22.0(6)
C19 Ir1 C1 N1 73.7(5)
C14 Ir1 C1 N1 162.7(5)
N3 Ir1 C1 N1 36(4)
O1 Ir1 C1 N1 -94.3(5)
O2 Ir1 C1 N1 -35.6(5)
C22 Ir1 C1 N1 -64.8(5)
C19 Ir1 C1 N2 -107.6(4)
C14 Ir1 C1 N2 -18.6(4)
N3 Ir1 C1 N2 -145(3)
O1 Ir1 C1 N2 84.4(4)
O2 Ir1 C1 N2 143.1(4)
C22 Ir1 C1 N2 113.9(4)
C1 N1 C3 C4 176.4(5)
C2 N1 C3 C4 -2.0(8)
C1 N1 C3 C12 -6.1(8)
C2 N1 C3 C12 175.6(5)
C12 C3 C4 C5 -3.6(9)
N1 C3 C4 C5 173.9(5)
C3 C4 C5 C6 -0.6(9)
C4 C5 C6 C7 1.9(9)
C5 C6 C7 C8 -178.9(6)
C5 C6 C7 C12 0.8(9)
C6 C7 C8 C9 178.1(6)
C12 C7 C8 C9 -1.6(9)
C7 C8 C9 C10 1.5(10)
C8 C9 C10 C11 1.9(10)
C9 C10 C11 C12 -5.2(9)
C9 C10 C11 N2 176.2(6)
C1 N2 C11 C10 158.1(6)
C13 N2 C11 C10 -22.5(9)
C1 N2 C11 C12 -20.6(8)
C13 N2 C11 C12 158.9(5)
C4 C3 C12 C11 -177.2(5)
N1 C3 C12 C11 5.2(8)
C4 C3 C12 C7 6.3(8)
N1 C3 C12 C7 -171.3(5)
C10 C11 C12 C3 -171.5(5)
N2 C11 C12 C3 7.2(8)
C10 C11 C12 C7 5.0(8)
N2 C11 C12 C7 -176.3(5)
C8 C7 C12 C3 174.9(5)
C6 C7 C12 C3 -4.8(8)
C8 C7 C12 C11 -1.6(8)
C6 C7 C12 C11 178.6(5)
C1 N2 C13 C18 161.5(5)
C11 N2 C13 C18 -18.0(8)
C1 N2 C13 C14 -12.0(7)
C11 N2 C13 C14 168.5(5)
C18 C13 C14 C15 3.9(9)
N2 C13 C14 C15 177.4(5)
C18 C13 C14 Ir1 -176.3(5)
N2 C13 C14 Ir1 -2.9(6)
C1 Ir1 C14 C15 -169.1(6)
C19 Ir1 C14 C15 -71.8(6)
N3 Ir1 C14 C15 8.4(6)
O1 Ir1 C14 C15 102.1(6)
O2 Ir1 C14 C15 106.8(8)
C22 Ir1 C14 C15 103.4(6)
C1 Ir1 C14 C13 11.2(4)
C19 Ir1 C14 C13 108.6(5)
N3 Ir1 C14 C13 -171.3(4)
O1 Ir1 C14 C13 -77.6(4)
O2 Ir1 C14 C13 -72.9(8)
C22 Ir1 C14 C13 -76.3(5)
C13 C14 C15 C16 -0.7(9)
Ir1 C14 C15 C16 179.6(5)
C13 C14 C15 C32 -176.7(6)
Ir1 C14 C15 C32 3.6(9)
C14 C15 C16 C17 -3.1(9)
C32 C15 C16 C17 173.2(6)
C15 C16 C17 C18 3.8(9)
C15 C16 C17 C33 -173.2(6)
C14 C13 C18 C17 -3.4(9)
N2 C13 C18 C17 -176.3(5)
C16 C17 C18 C13 -0.6(9)
C33 C17 C18 C13 176.4(6)
C1 Ir1 C19 C24 1.2(5)
C14 Ir1 C19 C24 -78.8(5)
N3 Ir1 C19 C24 179.3(5)
O1 Ir1 C19 C24 125.7(7)
O2 Ir1 C19 C24 101.7(5)
C22 Ir1 C19 C24 106.4(5)
C1 Ir1 C19 C20 -176.3(4)
C14 Ir1 C19 C20 103.6(4)
N3 Ir1 C19 C20 1.8(4)
O1 Ir1 C19 C20 -51.8(10)
O2 Ir1 C19 C20 -75.9(4)
C22 Ir1 C19 C20 -71.2(5)
C24 C19 C20 C27 2.0(8)
Ir1 C19 C20 C27 179.8(4)
C24 C19 C20 C21 -178.1(5)
Ir1 C19 C20 C21 -0.2(6)
C31 N3 C21 C28 -0.9(8)
Ir1 N3 C21 C28 -177.3(4)
C31 N3 C21 C20 -179.7(5)
Ir1 N3 C21 C20 3.9(6)
C27 C20 C21 N3 177.4(5)
C19 C20 C21 N3 -2.5(7)
C27 C20 C21 C28 -1.3(9)
C19 C20 C21 C28 178.8(6)
Ir1 O2 C22 O1 -0.4(6)
Ir1 O2 C22 C23 178.6(6)
Ir1 O1 C22 O2 0.4(6)
Ir1 O1 C22 C23 -178.6(6)
C1 Ir1 C22 O2 96.8(4)
C19 Ir1 C22 O2 -9.3(5)
C14 Ir1 C22 O2 177.8(4)
N3 Ir1 C22 O2 -80.1(4)
O1 Ir1 C22 O2 -179.6(6)
C1 Ir1 C22 O1 -83.5(4)
C19 Ir1 C22 O1 170.4(3)
C14 Ir1 C22 O1 -2.6(5)
N3 Ir1 C22 O1 99.5(4)
O2 Ir1 C22 O1 179.6(6)
C1 Ir1 C22 C23 -33(18)
C19 Ir1 C22 C23 -139(18)
C14 Ir1 C22 C23 48(18)
N3 Ir1 C22 C23 150(18)
O1 Ir1 C22 C23 50(18)
O2 Ir1 C22 C23 -130(18)
C20 C19 C24 C25 -0.6(8)
Ir1 C19 C24 C25 -178.2(4)
C19 C24 C25 C26 -0.2(9)
C24 C25 C26 C27 -0.2(9)
C25 C26 C27 C20 1.5(9)
C19 C20 C27 C26 -2.5(9)
C21 C20 C27 C26 177.6(5)
N3 C21 C28 C29 -0.4(9)
C20 C21 C28 C29 178.3(6)
C21 C28 C29 C30 1.3(10)
C28 C29 C30 C31 -1.0(11)
C21 N3 C31 C30 1.2(9)
Ir1 N3 C31 C30 177.2(5)
C29 C30 C31 N3 -0.2(11)
